data_7115046
loop_
_publ_author_name
'Nagasawa, Isoroku'
'Makiura, Rie'
'Ishimaru, Shin&#x2019;ichi'
'Kitagawa, Hiroshi'
'Ikeda, Ryuichi'
'Kimura, Noriyoshi'

_publ_section_title
;
 An unusual six-co-ordinate platinum(II) complex containing a neutral I2
 ligand
;
_journal_issue 17
_journal_name_full 'Chemical Communications'
_journal_page_first 1642
_journal_paper_doi 10.1039/b103648n
_journal_year 2001
_chemical_formula_moiety 'C12 H32 I6 P4 Pt'
_chemical_formula_structural '[Pt I (C6 H12 P2)2 (I2)].I3'
_chemical_formula_sum 'C12 H32 I6 P4 Pt'
_chemical_formula_weight 1256.80
_space_group_IT_number 62
_symmetry_cell_setting orthorhombic
_symmetry_Int_Tables_number 62
_symmetry_space_group_name_Hall '-P 2ac 2n'
_symmetry_space_group_name_H-M 'P n m a'
_cell_angle_alpha 90
_cell_angle_beta 90
_cell_angle_gamma 90
_cell_formula_units_Z 4
_cell_length_a 8.6718(4)
_cell_length_b 10.7317(5)
_cell_length_c 30.9849(3)
_cell_measurement_reflns_used 25
_cell_measurement_temperature 296.2
_cell_measurement_theta_max 25.5
_cell_measurement_theta_min 20.0
_cell_volume 2883.55(19)
_computing_cell_refinement CAD4_(Enraf-Nonius,_1977)
_computing_data_collection CAD4_(Enraf-Nonius,_1977)
_computing_data_reduction process_MolEN_(Fair,_1990)
_computing_publication_material BTABLE_PTABLE_CIF_IN_MolEN_(Fair,_1990)
_computing_structure_refinement LSFM_MolEN_(Fair,_1990)
_computing_structure_solution
;
SIR92 (Altomare, et. al. 1994)
;
_diffrn_ambient_temperature 296.2
_diffrn_measurement_device CAD4
_diffrn_measurement_method \w
_diffrn_orient_matrix_UB_11 0.00472
_diffrn_orient_matrix_UB_12 -0.09145
_diffrn_orient_matrix_UB_13 0.00608
_diffrn_orient_matrix_UB_21 -0.02460
_diffrn_orient_matrix_UB_22 -0.01788
_diffrn_orient_matrix_UB_23 -0.03093
_diffrn_orient_matrix_UB_31 0.11256
_diffrn_orient_matrix_UB_32 -0.00007
_diffrn_orient_matrix_UB_33 -0.00694
_diffrn_radiation_detector 'scintillation counter'
_diffrn_radiation_monochromator graphite
_diffrn_radiation_source 'X-ray tube'
_diffrn_radiation_type 'Mo K\a'
_diffrn_radiation_wavelength 0.7107
_diffrn_reflns_av_R_equivalents 0.00000
_diffrn_reflns_av_sigmaI/netI 0.084
_diffrn_reflns_limit_h_max 12
_diffrn_reflns_limit_h_min 0
_diffrn_reflns_limit_k_max 0
_diffrn_reflns_limit_k_min -15
_diffrn_reflns_limit_l_max 0
_diffrn_reflns_limit_l_min -44
_diffrn_reflns_number 4933
_diffrn_reflns_reduction_process 'Lp corrections applied'
_diffrn_reflns_theta_max 30.4
_diffrn_reflns_theta_min 2.63
_diffrn_standards_decay_% 0.00
_diffrn_standards_interval_count 100
_diffrn_standards_number 3
_exptl_absorpt_coefficient_mu 11.510
_exptl_absorpt_correction_T_max 0.316
_exptl_absorpt_correction_T_min 0.18
_exptl_absorpt_correction_type psi-scan
_exptl_absorpt_process_details '(North, Phillips & Mathews, 1968)'
_exptl_crystal_colour black
_exptl_crystal_density_diffrn 2.895
_exptl_crystal_density_meas ?
_exptl_crystal_description needle
_exptl_crystal_F_000 2240
_exptl_crystal_size_max 0.60
_exptl_crystal_size_mid 0.15
_exptl_crystal_size_min 0.10
_refine_diff_density_max 0.7778
_refine_diff_density_min 0.0000
_refine_ls_extinction_coef 0.00E+00
_refine_ls_extinction_method none
_refine_ls_goodness_of_fit_all 1.346
_refine_ls_goodness_of_fit_ref 1.35
_refine_ls_hydrogen_treatment riding
_refine_ls_matrix_type full
_refine_ls_number_constraints 0
_refine_ls_number_parameters 115
_refine_ls_number_reflns 2734
_refine_ls_number_restraints 0
_refine_ls_R_factor_all 0.033
_refine_ls_R_factor_gt 0.033
_refine_ls_shift/su_max 0.003
_refine_ls_structure_factor_coef F
_refine_ls_weighting_details 'w = 4Fo^2^/ (\s^2^(Fo^2^) + 0.0016 Fo^4^)'
_refine_ls_weighting_scheme sigma
_refine_ls_wR_factor_all 0.040
_refine_ls_wR_factor_ref 0.040
_reflns_number_gt 2734
_reflns_number_total 4933
_reflns_threshold_expression I>3.00\s(I)
_cod_data_source_file b103648n.txt
_cod_data_source_block '_MAKIURA5'
_cod_depositor_comments
;
The following automatic conversions were performed:

'_exptl_crystal_density_meas' value 'not measured' was changed to '?'
- the value is perceived as not measured.

Automatic conversion script
Id: cif_fix_values 3008 2015-01-20 13:52:24Z robertas 
;
_cod_original_cell_volume 2883.6(3)
_cod_original_sg_symbol_H-M 'P n m a    '
_cod_original_formula_sum 'C12 H32 I6 P4 Pt '
_cod_database_code 7115046

loop_
_symmetry_equiv_pos_as_xyz
'   +x,   +y,   +z'
1/2+x,1/2-y,1/2-z
'   -x,1/2+y,   -z'
'1/2-x,   -y,1/2+z'
'   -x,   -y,   -z'
1/2-x,1/2+y,1/2+z
'   +x,1/2-y,   +z'
'1/2+x,   +y,1/2-z'

loop_
_atom_site_label
_atom_site_fract_x
_atom_site_fract_y
_atom_site_fract_z
_atom_site_U_iso_or_equiv
_atom_site_refinement_flags
_atom_site_adp_type
_atom_site_calc_flag
_atom_site_calc_attached_atom
Pt(1) 0.37810(4) 0.7500 0.87686(1) 0.0222(1) S Uani d y
I(1) 0.1160(1) 0.7500 0.82349(3) 0.0468(4) S Uani d y
I(2) 0.63310(8) 0.7500 0.93320(2) 0.0336(3) S Uani d y
I(3) 0.87510(8) 0.7500 1.00510(2) 0.0349(3) S Uani d y
I(4) 0.2276(1) 0.7500 0.09219(3) 0.0466(4) S Uani d y
I(5) 0.01711(9) 0.7500 0.16761(2) 0.0384(4) S Uani d y
I(6) -0.1790(1) 0.7500 0.24267(3) 0.0493(4) S Uani d y
P(1) 0.4852(3) 0.9134(2) 0.83508(6) 0.0312(9) . Uani d y
P(2) 0.2795(2) 0.9138(2) 0.92035(6) 0.0278(8) . Uani d y
C(1) 0.404(1) 1.0575(7) 0.8562(3) 0.043(4) . Uani d y
C(2) 0.389(1) 1.0520(7) 0.9049(3) 0.040(4) . Uani d y
C(3) 0.691(1) 0.9353(9) 0.8371(3) 0.058(6) . Uani d y
C(4) 0.442(1) 0.9194(9) 0.7784(3) 0.054(5) . Uani d y
C(5) 0.298(1) 0.9092(8) 0.9788(2) 0.042(4) . Uani d y
C(6) 0.080(1) 0.9514(8) 0.9124(3) 0.042(4) . Uani d y
H(1a) 0.3041 1.0713 0.8437 0.0633 . Uiso c n
H(1b) 0.4686 1.1263 0.8484 0.0633 . Uiso c n
H(2a) 0.4885 1.0491 0.9177 0.0633 . Uiso c n
H(2b) 0.3364 1.1248 0.9153 0.0633 . Uiso c n
H(3a) 0.7227 0.9326 0.8672 0.0633 . Uiso c n
H(3b) 0.7403 0.8690 0.8225 0.0633 . Uiso c n
H(3c) 0.7174 1.0121 0.8254 0.0633 . Uiso c n
H(4a) 0.3326 0.9075 0.7742 0.0633 . Uiso c n
H(4b) 0.4711 0.9963 0.7666 0.0633 . Uiso c n
H(4c) 0.4940 0.8532 0.7637 0.0633 . Uiso c n
H(5a) 0.4011 0.8885 0.9872 0.0633 . Uiso c n
H(5b) 0.2710 0.9869 0.9915 0.0633 . Uiso c n
H(5c) 0.2306 0.8461 0.9908 0.0633 . Uiso c n
H(6a) 0.0577 0.9567 0.8824 0.0633 . Uiso c n
H(6b) 0.0166 0.8886 0.9250 0.0633 . Uiso c n
H(6c) 0.0570 1.0294 0.9257 0.0633 . Uiso c n

loop_
_atom_site_aniso_label
_atom_site_aniso_U_11
_atom_site_aniso_U_22
_atom_site_aniso_U_33
_atom_site_aniso_U_12
_atom_site_aniso_U_13
_atom_site_aniso_U_23
Pt(1) 0.0238(2) 0.0218(1) 0.0212(1) 0.0000 -0.0012(2) 0.0000
I(1) 0.0411(4) 0.0700(5) 0.0356(4) 0.0000 -0.0151(3) 0.0000
I(2) 0.0278(3) 0.0369(3) 0.0369(3) 0.0000 -0.0022(3) 0.0000
I(3) 0.0337(3) 0.0386(4) 0.0326(3) 0.0000 -0.0043(3) 0.0000
I(4) 0.0451(4) 0.0606(5) 0.0371(4) 0.0000 0.0043(4) 0.0000
I(5) 0.0393(4) 0.0395(4) 0.0366(3) 0.0000 -0.0043(3) 0.0000
I(6) 0.0477(4) 0.0556(5) 0.0451(4) 0.0000 0.0084(4) 0.0000
P(1) 0.038(1) 0.0277(9) 0.0286(8) -0.0008(8) 0.0064(9) 0.0038(8)
P(2) 0.0295(9) 0.0264(8) 0.0274(8) 0.0031(8) 0.0014(8) -0.0023(7)
C(1) 0.063(5) 0.030(4) 0.042(4) 0.006(4) 0.014(4) 0.007(3)
C(2) 0.054(5) 0.027(4) 0.043(4) -0.003(4) 0.015(4) -0.002(3)
C(3) 0.036(5) 0.055(5) 0.096(7) -0.005(5) 0.012(5) 0.021(5)
C(4) 0.089(7) 0.054(5) 0.034(4) -0.006(6) 0.012(5) 0.009(4)
C(5) 0.053(5) 0.050(5) 0.029(4) 0.012(4) -0.006(4) -0.006(4)
C(6) 0.036(4) 0.040(4) 0.050(5) 0.011(4) 0.007(4) 0.001(4)

loop_
_atom_type_symbol
_atom_type_oxidation_number
_atom_type_number_in_cell
_atom_type_scat_dispersion_real
_atom_type_scat_dispersion_imag
_atom_type_scat_source
C 0 48 0.002 0.002
;International Tables for X-Ray Crystallography
(1974, Vol. IV)
;
H 0 128 0.000 0.000
;International Tables for Crystallography
(1974, Vol. IV)
;
I 0 24 -0.726 1.812
;International Tables for Crystallography
(1974, Vol. IV)
;
P 0 16 0.090 0.095
;International Tables for Crystallography
(1974, Vol. IV)
;
Pt 0 4 -2.352 8.388
;International Tables for Crystallography
(1974, Vol. IV)
;

loop_
_geom_angle_atom_site_label_1
_geom_angle_atom_site_label_2
_geom_angle_atom_site_label_3
_geom_angle
_geom_angle_publ_flag
I1 Pt1 I2 177.75(3) y
I1 Pt1 P1 89.73(5) y
I1 Pt1 P2 92.45(5) y
I2 Pt1 P1 91.78(5) y
I2 Pt1 P2 86.04(5) y
P1 Pt1 P2 84.46(6) y
Pt1 I2 I3 171.58(3) y
I4 I5 I6 178.18(4) y
Pt1 P1 C1 106.3(3) y
Pt1 P1 C3 117.8(3) y
Pt1 P1 C4 118.7(3) y
C1 P1 C3 105.1(4) y
C1 P1 C4 103.9(4) y
C3 P1 C4 103.5(5) y
Pt1 P2 C2 105.5(3) y
Pt1 P2 C5 120.9(3) y
Pt1 P2 C6 115.9(3) y
C2 P2 C5 103.8(4) y
C2 P2 C6 106.4(4) y
C5 P2 C6 103.1(4) y
P1 C1 C2 110.9(6) y
P1 C1 H1a 109.69 n
P1 C1 H1b 109.66 n
C2 C1 H1a 109.13 n
C2 C1 H1b 109.31 n
H1a C1 H1b 108.06 n
P2 C2 C1 109.8(6) n
P2 C2 H2a 109.64 n
P2 C2 H2b 109.32 n
C1 C2 H2a 109.60 n
C1 C2 H2b 110.02 n
H2a C2 H2b 108.47 n
P1 C3 H3a 108.10 n
P1 C3 H3b 109.62 n
P1 C3 H3c 110.44 n
H3a C3 H3b 107.74 n
H3a C3 H3c 109.12 n
H3b C3 H3c 111.71 n
P1 C4 H4a 109.12 n
P1 C4 H4b 110.98 n
P1 C4 H4c 110.04 n
H4a C4 H4b 108.96 n
H4a C4 H4c 107.43 n
H4b C4 H4c 110.22 n
P2 C5 H5a 111.04 n
P2 C5 H5b 111.58 n
P2 C5 H5c 110.56 n
H5a C5 H5b 108.55 n
H5a C5 H5c 107.06 n
H5b C5 H5c 107.89 n
P2 C6 H6a 109.83 n
P2 C6 H6b 109.71 n
P2 C6 H6c 109.66 n
H6a C6 H6b 109.27 n
H6a C6 H6c 109.22 n
H6b C6 H6c 109.14 n

loop_
_geom_bond_atom_site_label_1
_geom_bond_atom_site_label_2
_geom_bond_distance
_geom_bond_publ_flag
Pt1 I1 2.8106(9) y
Pt1 I2 2.8173(8) y
Pt1 P1 2.369(2) y
Pt1 P2 2.374(2) y
I2 I3 3.061(1) y
I4 I5 2.965(1) y
I5 I6 2.881(1) y
P1 C1 1.821(8) y
P1 C3 1.800(9) y
P1 C4 1.797(8) y
P2 C2 1.823(8) y
P2 C5 1.817(7) y
P2 C6 1.798(9) y
C1 C2 1.52(1) y
C1 H1a 0.9575 n
C1 H1b 0.9593 n
C2 H2a 0.9534 n
C2 H2b 0.9585 n
C3 H3a 0.9750 n
C3 H3b 0.9456 n
C3 H3c 0.9288 n
C4 H4a 0.9696 n
C4 H4b 0.9363 n
C4 H4c 0.9549 n
C5 H5a 0.9606 n
C5 H5b 0.9503 n
C5 H5c 0.9685 n
C6 H6a 0.9507 n
C6 H6b 0.9516 n
C6 H6c 0.9522 n
